data_4502236
loop_
_publ_author_name
'Costantino, Ferdinando'
'Ienco, Andrea'
'Midollini, Stefano'

_publ_section_title
;
 Different Structural Networks Determined by Variation of the Ligand
 Skeleton in Copper(II) Diphosphinate Coordination Polymers
;
_journal_issue 1
_journal_name_full 'Crystal Growth &amp; Design'
_journal_page_first 7
_journal_paper_doi 10.1021/cg900748r
_journal_volume 10
_journal_year 2010
_chemical_formula_sum 'C30 Cu N2 O4 P2'
_chemical_formula_weight 577.83
_chemical_name_systematic ' ?'
_space_group_IT_number 14
_symmetry_cell_setting monoclinic
_symmetry_space_group_name_Hall '-P 2ybc'
_symmetry_space_group_name_H-M 'P 1 21/c 1'
_audit_creation_date 2009-08-31T11:27
_audit_creation_method 'from EXP file using GSAS2CIF'
_audit_update_record ' 2009-08-31T11:27  Initial CIF as created by GSAS2CIF'
_cell_angle_alpha 90.0
_cell_angle_beta 97.45(2)
_cell_angle_gamma 90.0
_cell_formula_units_Z 4
_cell_length_a 11.351(3)
_cell_length_b 11.071(3)
_cell_length_c 22.530(5)
_cell_volume 2807.4(12)
_computing_structure_refinement GSAS
_diffrn_radiation_polarisn_ratio 0.7
_diffrn_radiation_probe x-ray
_exptl_absorpt_correction_T_max 1.00000
_exptl_absorpt_correction_T_min 1.00000
_exptl_absorpt_process_details
;   GSAS Absorption/surface roughness correction: function number 0
 No correction is applied.
;
_pd_block_id 2009-08-31T11:27|CUPXIL14|fer|Xpert_pro
_pd_calc_method 'Rietveld Refinement'
_pd_instr_location ' ?'
_pd_meas_2theta_range_inc 0.007
_pd_meas_2theta_range_max 95.0023
_pd_meas_2theta_range_min 5.0033
_pd_phase_name 'from C:/Documents and Settings/FERDINANDO/Documenti/ferdinando/lav'
_pd_proc_2theta_range_inc 0.007
_pd_proc_2theta_range_max 94.99531
_pd_proc_2theta_range_min 4.9963
_pd_proc_info_datetime 2009-08-31T11:27:42
_pd_proc_info_excluded_regions ' ?'
_pd_proc_ls_background_function
;   GSAS Background function number 1 with 24 terms.
 Shifted Chebyshev function of 1st kind
      1:    1338.18     2:   -1229.27     3:    358.091     4:    44.4170    
      5:   -218.512     6:    152.548     7:   -89.3279     8:    41.1416    
      9:   -63.7748    10:    105.501    11:   -129.434    12:    121.472    
     13:   -65.1363    14:   -5.36403    15:    51.5384    16:   -47.3304    
     17:    23.1324    18:   -10.0618    19:    15.1156    20:   -24.4489    
     21:    28.6114    22:   -15.2013    23:   0.287175    24:    8.25515    
;
_pd_proc_ls_peak_cutoff 0.01000
_pd_proc_ls_profile_function
;
 CW Profile function number 3 with  19 terms
 Pseudovoigt profile coefficients as parameterized in
 P. Thompson, D.E. Cox & J.B. Hastings (1987). J. Appl. Cryst.,20,79-83.
 Asymmetry correction of L.W. Finger, D.E. Cox & A. P. Jephcoat (1994).
 J. Appl. Cryst.,27,892-900.
 Peak tails are ignored  where the intensity is below 0.0100 times the peak
   Aniso. broadening axis   0.0   0.0   1.0
;
_pd_proc_ls_prof_R_factor 0.0537
_pd_proc_ls_prof_wR_expected 0.0257
_pd_proc_ls_prof_wR_factor 0.0740
_pd_spec_mounting ' ?'
_refine_ls_goodness_of_fit_all 3.50
_refine_ls_matrix_type full
_refine_ls_number_parameters 110
_refine_ls_number_restraints 129
_refine_ls_R_Fsqd_factor 0.07387
_refine_ls_shift/su_max 15.58
_refine_ls_shift/su_mean 0.74
_reflns_d_resolution_high 1.046
_reflns_d_resolution_low 11.257
_reflns_limit_h_max 11
_reflns_limit_h_min 0
_reflns_limit_k_max 11
_reflns_limit_k_min 0
_reflns_limit_l_max 22
_reflns_limit_l_min -23
_reflns_number_total 5101
_cod_data_source_file cg900748r_si_004.cif
_cod_data_source_block CUPXIL14_publ
_cod_depositor_comments
;
The following automatic conversions were performed:

'_geom_bond_publ_flag' value 'N' changed to 'n' according to
/home/saulius/struct/CIF-dictionaries/cif_core.dic dictionary named
'cif_core.dic' version 2.4.2 from 2011-04-26 (100
times).

'_geom_angle_publ_flag' value 'N' changed to 'n' according
to /home/saulius/struct/CIF-dictionaries/cif_core.dic dictionary
named 'cif_core.dic' version 2.4.2 from 2011-04-26 (62 times).

Automatic conversion script
Id: cif_fix_values 1715 2011-07-08 13:25:40Z adriana 
;
_cod_original_cell_volume 2807.3(12)
_cod_database_code 4502236
_gsas_exptl_extinct_corr_t_min 1.00000
_gsas_exptl_extinct_corr_t_max 1.00000

loop_
_symmetry_equiv_pos_site_id
_symmetry_equiv_pos_as_xyz
1 +x,+y,+z
2 -x,+y+1/2,-z+1/2
-1 -x,-y,-z
-2 +x,-y+1/2,+z+1/2

loop_
_atom_site_type_symbol
_atom_site_label
_atom_site_fract_x
_atom_site_fract_y
_atom_site_fract_z
_atom_site_occupancy
_atom_site_thermal_displace_type
_atom_site_U_iso_or_equiv
_atom_site_symmetry_multiplicity
Cu Cu1 0.0 0.0 0.0 1.0 Uiso 0.025 2
Cu Cu2 0.5 0.0 0.0 1.0 Uiso 0.025 2
P P1 0.7191(15) 0.4983(27) 0.3707(7) 1.0 Uiso 0.025 4
P P2 0.7711(14) -0.0897(16) 0.1090(7) 1.0 Uiso 0.025 4
O O1 0.844(4) 0.445(4) 0.4194(22) 1.0 Uiso 0.025 4
O O2 0.643(4) 0.530(4) 0.4301(17) 1.0 Uiso 0.025 4
O O3 0.8562(25) -0.059(4) 0.0610(13) 1.0 Uiso 0.025 4
O O4 0.6448(19) -0.0110(17) 0.0889(8) 1.0 Uiso 0.025 4
C C1 0.827(4) 0.1850(22) 0.2182(19) 1.0 Uiso 0.025 4
C C2 0.7497(31) 0.6223(32) 0.3207(11) 1.0 Uiso 0.025 4
C C3 0.746(4) 0.7405(32) 0.3383(16) 1.0 Uiso 0.025 4
C C4 0.760(4) 0.834(4) 0.2987(22) 1.0 Uiso 0.025 4
C C5 0.742(5) 0.813(5) 0.2403(21) 1.0 Uiso 0.025 4
C C6 0.746(5) 0.698(6) 0.2203(15) 1.0 Uiso 0.025 4
C C7 0.749(5) 0.601(4) 0.2607(12) 1.0 Uiso 0.025 4
C C8 0.6340(22) 0.3658(32) 0.3229(14) 1.0 Uiso 0.025 4
C C9 0.6940(27) 0.2565(25) 0.2865(10) 1.0 Uiso 0.025 4
C C10 0.775(5) 0.2821(22) 0.2484(25) 1.0 Uiso 0.025 4
C C11 0.683(4) 0.1354(28) 0.3027(18) 1.0 Uiso 0.025 4
C C12 0.7409(15) -0.2478(17) 0.1071(5) 1.0 Uiso 0.025 4
C C13 0.6285(21) -0.2909(17) 0.1071(5) 1.0 Uiso 0.025 4
C C14 0.6061(29) -0.4132(22) 0.1071(5) 1.0 Uiso 0.025 4
C C15 0.698(4) -0.4909(20) 0.1071(5) 1.0 Uiso 0.025 4
C C16 0.8101(34) -0.4504(22) 0.1071(5) 1.0 Uiso 0.025 4
C C17 0.8302(28) -0.3288(22) 0.1071(5) 1.0 Uiso 0.025 4
C C18 0.8506(25) -0.0471(17) 0.1913(12) 1.0 Uiso 0.025 4
C C19 0.7891(26) 0.0652(19) 0.2244(10) 1.0 Uiso 0.025 4
C C20 0.719(4) 0.0405(24) 0.2666(18) 1.0 Uiso 0.025 4
N N1 0.00563 0.17796 0.00834 1.0 Uiso 0.025 4
C C21 -0.09823 0.24318 0.01761 1.0 Uiso 0.025 4
C C22 -0.09869 0.37514 0.01575 1.0 Uiso 0.025 4
C C23 0.10646 0.37189 0.00685 1.0 Uiso 0.025 4
C C24 0.10619 0.23987 0.00696 1.0 Uiso 0.025 4
N N2 0.49996 0.18531 -0.00781 1.0 Uiso 0.025 4
C C25 0.39277 0.25188 -0.00781 1.0 Uiso 0.025 4
C C26 0.39559 0.38364 -0.00781 1.0 Uiso 0.025 4
C C27 0.60007 0.38511 -0.00781 1.0 Uiso 0.025 4
C C28 0.60062 0.25125 -0.00781 1.0 Uiso 0.025 4
C C29 0.00798 0.43707 0.00626 1.0 Uiso 0.025 4
C C30 0.50168 0.44395 -0.00781 1.0 Uiso 0.025 4

loop_
_atom_type_symbol
_atom_type_number_in_cell
_atom_type_scat_dispersion_real
_atom_type_scat_dispersion_imag
_atom_type_scat_Cromer_Mann_a1
_atom_type_scat_Cromer_Mann_a2
_atom_type_scat_Cromer_Mann_a3
_atom_type_scat_Cromer_Mann_a4
_atom_type_scat_Cromer_Mann_b1
_atom_type_scat_Cromer_Mann_b2
_atom_type_scat_Cromer_Mann_b3
_atom_type_scat_Cromer_Mann_b4
_atom_type_scat_Cromer_Mann_c
_atom_type_scat_source
Cu 4.0 0.000 0.000 13.3380 3.58280 7.16760 0.24700 5.61580 11.3966 1.67350 64.8126 1.19100 International_Tables_Vol_C
P 8.0 0.000 0.000 6.43450 1.90670 4.17910 27.1570 1.78000 0.52600 1.49080 68.1645 1.11490 International_Tables_Vol_C
O 16.0 0.000 0.000 3.04850 13.2771 2.28680 5.70110 1.54630 0.32390 0.86700 32.9089 0.25080 International_Tables_Vol_C
C 120.0 0.000 0.000 2.31000 20.8439 1.02000 10.2075 1.58860 0.56870 0.86500 51.6512 0.21560 International_Tables_Vol_C
N 8.0 0.000 0.000 12.2126 0.00570 3.13220 9.89330 2.01250 28.9975 1.16630 0.58260 -11.529 International_Tables_Vol_C

loop_
_diffrn_radiation_wavelength
_diffrn_radiation_wavelength_wt
_diffrn_radiation_type
_diffrn_radiation_wavelength_id
1.540500 1.000 K\a~1~ 1
1.544300 0.500 K\a~2~ 2

loop_
_geom_angle_atom_site_label_1
_geom_angle_atom_site_label_2
_geom_angle_atom_site_label_3
_geom_angle
_geom_angle_site_symmetry_1
_geom_angle_site_symmetry_3
_geom_angle_publ_flag
N1 Cu1 N1 180.0 1_555 -1_555 n
N2 Cu2 N2 179.972 1_555 -1_655 n
O1 P1 O2 91.7(9) 1_555 1_555 n
O1 P1 C2 115.2(21) 1_555 1_555 n
O1 P1 C8 112.5(4) 1_555 1_555 n
O2 P1 C2 118.6(18) 1_555 1_555 n
O2 P1 C8 108.3(4) 1_555 1_555 n
C2 P1 C8 109.6(4) 1_555 1_555 n
O3 P2 O4 106.1(11) 1_555 1_555 n
O3 P2 C12 109.3(12) 1_555 1_555 n
O3 P2 C18 109.9(4) 1_555 1_555 n
O4 P2 C12 110.3(4) 1_555 1_555 n
O4 P2 C18 112.92(32) 1_555 1_555 n
C12 P2 C18 108.3(4) 1_555 1_555 n
C10 C1 C19 120.7(6) 1_555 1_555 n
P1 C2 C3 121.3(7) 1_555 1_555 n
P1 C2 C7 119.9(4) 1_555 1_555 n
C3 C2 C7 117.0(12) 1_555 1_555 n
C2 C3 C4 121.0(7) 1_555 1_555 n
C3 C4 C5 119.4(6) 1_555 1_555 n
C4 C5 C6 119.1(8) 1_555 1_555 n
C5 C6 C7 120.3(9) 1_555 1_555 n
C2 C7 C6 120.1(7) 1_555 1_555 n
P1 C8 C9 127.1(6) 1_555 1_555 n
C8 C9 C10 120.83(35) 1_555 1_555 n
C8 C9 C11 121.0(6) 1_555 1_555 n
C10 C9 C11 116.9(8) 1_555 1_555 n
C1 C10 C9 119.5(5) 1_555 1_555 n
C9 C11 C20 121.2(9) 1_555 1_555 n
P2 C12 C13 120.70(34) 1_555 1_555 n
P2 C12 C17 119.5(4) 1_555 1_555 n
C13 C12 C17 111.8(14) 1_555 1_555 n
C12 C13 C14 119.3(5) 1_555 1_555 n
C13 C14 C15 119.5(5) 1_555 1_555 n
C14 C15 C16 118.6(4) 1_555 1_555 n
C15 C16 C17 119.1(6) 1_555 1_555 n
C12 C17 C16 120.0(6) 1_555 1_555 n
P2 C18 C19 115.3(4) 1_555 1_555 n
C1 C19 C18 121.0(4) 1_555 1_555 n
C1 C19 C20 118.5(6) 1_555 1_555 n
C18 C19 C20 119.33(31) 1_555 1_555 n
C11 C20 C19 119.6(4) 1_555 1_555 n
Cu1 N1 C21 120.170(8) 1_555 1_555 n
Cu1 N1 C24 121.728(8) 1_555 1_555 n
C21 N1 C24 118.082(16) 1_555 1_555 n
N1 C21 C22 120.247(8) 1_555 1_555 n
C21 C22 C29 118.887(8) 1_555 1_555 n
C24 C23 C29 122.748(8) 1_555 1_555 n
N1 C24 C23 121.020(8) 1_555 1_555 n
Cu2 N2 C25 120.457(8) 1_555 1_555 n
Cu2 N2 C28 123.065(8) 1_555 1_555 n
C25 N2 C28 116.221(16) 1_555 1_555 n
N2 C25 C26 119.946(9) 1_555 1_555 n
C25 C26 C30 120.264(7) 1_555 1_555 n
C28 C27 C30 120.495(8) 1_555 1_555 n
N2 C28 C27 122.334(8) 1_555 1_555 n
C22 C29 C23 117.719(16) 1_555 1_555 n
C22 C29 C29 114.115(10) 1_555 -1_565 n
C23 C29 C29 128.057(7) 1_555 -1_565 n
C26 C30 C27 120.740(16) 1_555 1_555 n
C26 C30 C30 114.146(10) 1_555 -1_665 n
C27 C30 C30 122.688(8) 1_555 -1_665 n

loop_
_geom_bond_atom_site_label_1
_geom_bond_atom_site_label_2
_geom_bond_distance
_geom_bond_site_symmetry_2
_geom_bond_publ_flag
Cu1 O1 2.440(10) 2_645 n
Cu1 O1 2.440(10) -2_454 n
Cu1 O3 2.357(10) 1_455 n
Cu1 O3 2.357(10) -1_655 n
Cu1 N1 1.9793(5) 1_555 n
Cu1 N1 1.9793(5) -1_555 n
Cu2 O2 2.427(10) 2_645 n
Cu2 O2 2.427(10) -2_554 n
Cu2 O4 2.424(9) 1_555 n
Cu2 O4 2.424(9) -1_655 n
Cu2 N2 2.0590(5) 1_555 n
Cu2 N2 2.0590(5) -1_655 n
P1 O1 1.781(13) 1_555 n
P1 O2 1.721(13) 1_555 n
P1 C2 1.838(14) 1_555 n
P1 C8 1.994(14) 1_555 n
P2 O3 1.579(12) 1_555 n
P2 O4 1.690(12) 1_555 n
P2 C12 1.783(12) 1_555 n
P2 C18 2.011(13) 1_555 n
O1 Cu1 2.440(10) 2_655 n
O1 P1 1.781(13) 1_555 n
O2 Cu2 2.427(10) 2_655 n
O2 P1 1.721(13) 1_555 n
O3 Cu1 2.357(10) 1_655 n
O3 P2 1.579(12) 1_555 n
O4 Cu2 2.424(9) 1_555 n
O4 P2 1.690(12) 1_555 n
C1 C10 1.437(13) 1_555 n
C1 C19 1.406(13) 1_555 n
C2 P1 1.838(14) 1_555 n
C2 C3 1.369(14) 1_555 n
C2 C7 1.371(14) 1_555 n
C3 C2 1.369(14) 1_555 n
C3 C4 1.391(14) 1_555 n
C4 C3 1.391(14) 1_555 n
C4 C5 1.326(14) 1_555 n
C5 C4 1.326(14) 1_555 n
C5 C6 1.355(14) 1_555 n
C6 C5 1.355(14) 1_555 n
C6 C7 1.405(14) 1_555 n
C7 C2 1.371(14) 1_555 n
C7 C6 1.405(14) 1_555 n
C8 P1 1.994(14) 1_555 n
C8 C9 1.656(14) 1_555 n
C9 C8 1.656(14) 1_555 n
C9 C10 1.367(12) 1_555 n
C9 C11 1.399(13) 1_555 n
C10 C1 1.437(13) 1_555 n
C10 C9 1.367(12) 1_555 n
C11 C9 1.399(13) 1_555 n
C11 C20 1.420(13) 1_555 n
C12 P2 1.783(12) 1_555 n
C12 C13 1.390(13) 1_555 n
C12 C17 1.399(14) 1_555 n
C13 C12 1.390(13) 1_555 n
C13 C14 1.380(13) 1_555 n
C14 C13 1.380(13) 1_555 n
C14 C15 1.353(14) 1_555 n
C15 C14 1.353(14) 1_555 n
C15 C16 1.361(13) 1_555 n
C16 C15 1.361(13) 1_555 n
C16 C17 1.367(13) 1_555 n
C17 C12 1.399(14) 1_555 n
C17 C16 1.367(13) 1_555 n
C18 P2 2.011(13) 1_555 n
C18 C19 1.650(14) 1_555 n
C19 C1 1.406(13) 1_555 n
C19 C18 1.650(14) 1_555 n
C19 C20 1.347(12) 1_555 n
C20 C11 1.420(13) 1_555 n
C20 C19 1.347(12) 1_555 n
N1 Cu1 1.9793(5) 1_555 n
N1 C21 1.42081(24) 1_555 n
N1 C24 1.33522(23) 1_555 n
C21 N1 1.42081(24) 1_555 n
C21 C22 1.46141(34) 1_555 n
C22 C21 1.46141(34) 1_555 n
C22 C29 1.43141(25) 1_555 n
C23 C24 1.46147(34) 1_555 n
C23 C29 1.32920(23) 1_555 n
C24 N1 1.33522(23) 1_555 n
C24 C23 1.46147(34) 1_555 n
N2 Cu2 2.0590(5) 1_555 n
N2 C25 1.42261(25) 1_555 n
N2 C28 1.35584(23) 1_555 n
C25 N2 1.42261(25) 1_555 n
C25 C26 1.45894(34) 1_555 n
C26 C25 1.45894(34) 1_555 n
C26 C30 1.37701(24) 1_555 n
C27 C28 1.48193(35) 1_555 n
C27 C30 1.29291(23) 1_555 n
C28 N2 1.35584(23) 1_555 n
C28 C27 1.48193(35) 1_555 n
C29 C22 1.43141(25) 1_555 n
C29 C23 1.32920(23) 1_555 n
C29 C29 1.42851(32) -1_565 n
C30 C26 1.37701(24) 1_555 n
C30 C27 1.29291(23) 1_555 n
C30 C30 1.29174(28) -1_665 n
